data_4306551
loop_
_publ_author_name
'Maarit Risto'
'Abdeljalil Assoud'
'Stephen M. Winter'
'Raija Oilunkaniemi'
'Risto S. Laitinen'
'Richard T. Oakley'

_publ_section_title
;
Heavy Atom Analogues of 1,2,3-Dithiazolylium Salts: Preparation, Structures
and Redox Chemistry
;
_journal_name_full 'Inorganic Chemistry'
_journal_page_first 10100
_journal_page_last 10109
_journal_paper_doi 10.1021/ic8013738
_journal_volume 47
_journal_year 2008
_chemical_formula_moiety 'C12 H8 N2 S2 Te2, 2(Cl4 Ga)'
_chemical_formula_sum 'C12 H8 Cl8 Ga2 N2 S2 Te2'
_chemical_formula_weight 922.58
_chemical_name_systematic
; 
 ? 
;
_space_group_IT_number 2
_symmetry_cell_setting triclinic
_symmetry_space_group_name_Hall '-P 1'
_symmetry_space_group_name_H-M 'P -1'
_atom_sites_solution_hydrogens geom
_atom_sites_solution_primary direct
_atom_sites_solution_secondary difmap
_audit_creation_method SHELXL-97
_cell_angle_alpha 116.0530(10)
_cell_angle_beta 99.3900(10)
_cell_angle_gamma 95.5220(10)
_cell_formula_units_Z 1
_cell_length_a 7.7297(9)
_cell_length_b 9.7183(5)
_cell_length_c 9.8185(5)
_cell_measurement_reflns_used 4287
_cell_measurement_temperature 290(2)
_cell_measurement_theta_max 30.48
_cell_measurement_theta_min 3.17
_cell_volume 641.90(9)
_computing_structure_refinement 'SHELXL-97 (Sheldrick, 1997)'
_computing_structure_solution 'SHELXS-97 (Sheldrick, 1990)'
_diffrn_ambient_temperature 290(2)
_diffrn_measured_fraction_theta_full 0.985
_diffrn_measured_fraction_theta_max 0.985
_diffrn_radiation_monochromator graphite
_diffrn_radiation_source 'fine-focus sealed tube'
_diffrn_radiation_type MoK\a
_diffrn_radiation_wavelength 0.71073
_diffrn_reflns_av_R_equivalents 0.0134
_diffrn_reflns_av_sigmaI/netI 0.0185
_diffrn_reflns_limit_h_max 10
_diffrn_reflns_limit_h_min -10
_diffrn_reflns_limit_k_max 13
_diffrn_reflns_limit_k_min -13
_diffrn_reflns_limit_l_max 14
_diffrn_reflns_limit_l_min -12
_diffrn_reflns_number 7654
_diffrn_reflns_theta_full 30.52
_diffrn_reflns_theta_max 30.52
_diffrn_reflns_theta_min 3.17
_exptl_absorpt_coefficient_mu 5.326
_exptl_absorpt_correction_T_max 0.587
_exptl_absorpt_correction_T_min 0.307
_exptl_absorpt_correction_type empirical
_exptl_absorpt_process_details 'APEX II'
_exptl_crystal_colour red
_exptl_crystal_density_diffrn 2.387
_exptl_crystal_density_method 'not measured'
_exptl_crystal_description block
_exptl_crystal_F_000 428
_exptl_crystal_size_max 0.24
_exptl_crystal_size_mid 0.16
_exptl_crystal_size_min 0.10
_refine_diff_density_max 0.433
_refine_diff_density_min -0.458
_refine_diff_density_rms 0.061
_refine_ls_extinction_coef 0.0026(5)
_refine_ls_extinction_expression Fc^*^=kFc[1+0.001xFc^2^\l^3^/sin(2\q)]^-1/4^
_refine_ls_extinction_method SHELXL
_refine_ls_goodness_of_fit_ref 1.039
_refine_ls_hydrogen_treatment constr
_refine_ls_matrix_type full
_refine_ls_number_parameters 128
_refine_ls_number_reflns 3849
_refine_ls_number_restraints 0
_refine_ls_restrained_S_all 1.039
_refine_ls_R_factor_all 0.0238
_refine_ls_R_factor_gt 0.0201
_refine_ls_shift/su_max 0.001
_refine_ls_shift/su_mean 0.000
_refine_ls_structure_factor_coef Fsqd
_refine_ls_weighting_details 'calc w=1/[\s^2^(Fo^2^)+(0.0211P)^2^+0.1900P] where P=(Fo^2^+2Fc^2^)/3'
_refine_ls_weighting_scheme calc
_refine_ls_wR_factor_gt 0.0473
_refine_ls_wR_factor_ref 0.0492
_reflns_number_gt 3429
_reflns_number_total 3849
_reflns_threshold_expression >2sigma(I)
_cod_data_source_file ic8013738_si_003.cif
_cod_data_source_block mr-3-69-3a_0ma
_cod_database_code 4306551

loop_
_symmetry_equiv_pos_as_xyz
'x, y, z'
'-x, -y, -z'

loop_
_atom_site_label
_atom_site_type_symbol
_atom_site_fract_x
_atom_site_fract_y
_atom_site_fract_z
_atom_site_U_iso_or_equiv
_atom_site_adp_type
_atom_site_occupancy
_atom_site_symmetry_multiplicity
_atom_site_calc_flag
_atom_site_refinement_flags
_atom_site_disorder_assembly
_atom_site_disorder_group
Te1 Te 0.851300(18) 0.553842(15) 0.872510(16) 0.04319(5) Uani 1 1 d . . .
Ga1 Ga 0.38109(3) 0.70738(3) 0.85023(3) 0.04314(7) Uani 1 1 d . . .
Cl1 Cl 0.24409(9) 0.46946(7) 0.69318(9) 0.07038(19) Uani 1 1 d . . .
Cl2 Cl 0.60402(8) 0.75830(7) 0.75776(7) 0.05406(13) Uani 1 1 d . . .
Cl3 Cl 0.19091(10) 0.85862(8) 0.86419(10) 0.0753(2) Uani 1 1 d . . .
Cl4 Cl 0.49504(10) 0.73013(10) 1.07757(8) 0.07028(18) Uani 1 1 d . . .
S1 S 0.68826(8) 0.38143(7) 0.61333(7) 0.04985(13) Uani 1 1 d . . .
N1 N 0.9320(2) 0.36898(19) 0.8715(2) 0.0404(3) Uani 1 1 d . . .
C1 C 0.7559(3) 0.2180(2) 0.6081(2) 0.0410(4) Uani 1 1 d . . .
C2 C 0.6960(3) 0.0722(3) 0.4757(3) 0.0490(5) Uani 1 1 d . . .
H2A H 0.6211 0.0629 0.3866 0.059 Uiso 1 1 calc R . .
C3 C 0.7499(3) -0.0556(3) 0.4803(3) 0.0518(5) Uani 1 1 d . . .
H3A H 0.7106 -0.1524 0.3928 0.062 Uiso 1 1 calc R . .
C4 C 0.8631(3) -0.0455(3) 0.6134(3) 0.0503(5) Uani 1 1 d . . .
H4A H 0.8958 -0.1354 0.6125 0.060 Uiso 1 1 calc R . .
C5 C 0.9251(3) 0.0933(3) 0.7428(3) 0.0468(5) Uani 1 1 d . . .
H5A H 1.0011 0.0984 0.8295 0.056 Uiso 1 1 calc R . .
C6 C 0.8737(3) 0.2319(2) 0.7459(2) 0.0394(4) Uani 1 1 d . . .

loop_
_atom_site_aniso_label
_atom_site_aniso_U_11
_atom_site_aniso_U_22
_atom_site_aniso_U_33
_atom_site_aniso_U_23
_atom_site_aniso_U_13
_atom_site_aniso_U_12
Te1 0.04367(8) 0.04021(8) 0.04590(9) 0.02190(6) 0.00290(5) 0.01159(5)
Ga1 0.04597(13) 0.03957(12) 0.04829(13) 0.02408(10) 0.00936(10) 0.01129(9)
Cl1 0.0661(4) 0.0418(3) 0.0880(5) 0.0160(3) 0.0235(3) 0.0037(3)
Cl2 0.0522(3) 0.0614(3) 0.0589(3) 0.0386(3) 0.0106(2) 0.0062(2)
Cl3 0.0750(4) 0.0610(4) 0.0985(5) 0.0407(4) 0.0183(4) 0.0355(3)
Cl4 0.0745(4) 0.0940(5) 0.0565(4) 0.0474(4) 0.0134(3) 0.0177(4)
S1 0.0540(3) 0.0490(3) 0.0449(3) 0.0238(2) -0.0017(2) 0.0139(2)
N1 0.0398(8) 0.0414(8) 0.0419(9) 0.0215(7) 0.0052(7) 0.0117(7)
C1 0.0398(10) 0.0443(10) 0.0405(10) 0.0214(8) 0.0077(8) 0.0088(8)
C2 0.0483(11) 0.0500(12) 0.0427(11) 0.0181(9) 0.0058(9) 0.0068(9)
C3 0.0539(13) 0.0432(11) 0.0507(12) 0.0157(10) 0.0122(10) 0.0059(9)
C4 0.0552(13) 0.0430(11) 0.0579(13) 0.0248(10) 0.0188(10) 0.0152(9)
C5 0.0522(12) 0.0459(11) 0.0488(11) 0.0263(9) 0.0115(9) 0.0158(9)
C6 0.0392(9) 0.0418(10) 0.0419(10) 0.0227(8) 0.0104(8) 0.0106(8)

loop_
_atom_type_symbol
_atom_type_description
_atom_type_scat_dispersion_real
_atom_type_scat_dispersion_imag
_atom_type_scat_source
C C 0.0033 0.0016 'International Tables Vol C Tables 4.2.6.8 and 6.1.1.4'
H H 0.0000 0.0000 'International Tables Vol C Tables 4.2.6.8 and 6.1.1.4'
N N 0.0061 0.0033 'International Tables Vol C Tables 4.2.6.8 and 6.1.1.4'
S S 0.1246 0.1234 'International Tables Vol C Tables 4.2.6.8 and 6.1.1.4'
Cl Cl 0.1484 0.1585 'International Tables Vol C Tables 4.2.6.8 and 6.1.1.4'
Ga Ga 0.2307 1.6083 'International Tables Vol C Tables 4.2.6.8 and 6.1.1.4'
Te Te -0.5308 1.6751 'International Tables Vol C Tables 4.2.6.8 and 6.1.1.4'

loop_
_geom_angle_atom_site_label_1
_geom_angle_atom_site_label_2
_geom_angle_atom_site_label_3
_geom_angle
_geom_angle_site_symmetry_1
_geom_angle_site_symmetry_3
_geom_angle_publ_flag
N1 Te1 S1 85.40(5) . . ?
N1 Te1 N1 70.51(7) . 2_767 ?
S1 Te1 N1 155.81(4) . 2_767 ?
Cl3 Ga1 Cl4 111.29(3) . . ?
Cl3 Ga1 Cl1 107.96(3) . . ?
Cl4 Ga1 Cl1 110.46(3) . . ?
Cl3 Ga1 Cl2 112.51(3) . . ?
Cl4 Ga1 Cl2 106.84(3) . . ?
Cl1 Ga1 Cl2 107.74(3) . . ?
C1 S1 Te1 95.91(7) . . ?
C6 N1 Te1 119.39(13) . . ?
C6 N1 Te1 131.10(12) . 2_767 ?
Te1 N1 Te1 109.49(7) . 2_767 ?
C2 C1 C6 120.39(18) . . ?
C2 C1 S1 121.35(16) . . ?
C6 C1 S1 118.24(15) . . ?
C3 C2 C1 118.7(2) . . ?
C2 C3 C4 122.0(2) . . ?
C5 C4 C3 121.0(2) . . ?
C4 C5 C6 119.8(2) . . ?
N1 C6 C5 120.95(18) . . ?
N1 C6 C1 121.03(17) . . ?
C5 C6 C1 118.02(18) . . ?

loop_
_geom_bond_atom_site_label_1
_geom_bond_atom_site_label_2
_geom_bond_distance
_geom_bond_site_symmetry_2
_geom_bond_publ_flag
Te1 N1 1.9543(16) . ?
Te1 S1 2.3818(6) . ?
Te1 N1 2.5324(17) 2_767 ?
Ga1 Cl3 2.1551(6) . ?
Ga1 Cl4 2.1667(7) . ?
Ga1 Cl1 2.1701(7) . ?
Ga1 Cl2 2.1862(6) . ?
S1 C1 1.702(2) . ?
N1 C6 1.327(3) . ?
N1 Te1 2.5324(16) 2_767 ?
C1 C2 1.404(3) . ?
C1 C6 1.446(3) . ?
C2 C3 1.364(3) . ?
C3 C4 1.407(3) . ?
C4 C5 1.354(3) . ?
C5 C6 1.430(3) . ?
